data_4309628
loop_
_publ_author_name
'Masahiro Yamada'
'Eri Fukumoto'
'Makoto Ooidemizu'
'Nicolas Br\'efuel'
'Naohide Matsumoto'
'Seiichiro Iijima'
'Masaaki Kojima'
'Nazzareno Re'
'Fran\,coise Dahan'
'Jean-Pierre Tuchagues'

_publ_contact_author_email naohide@aster.sci.kumamoto-u.ac.jp
_publ_contact_author_fax +81-96-342-3390
_publ_contact_author_name 'Naohide Matsumoto'
_publ_contact_author_phone +81-96-342-3390
_publ_section_title
;
A 2D Layered Spin Crossover Complex Constructed by NH...Cl-Hydrogen
Bonds: [FeIIH3LMe]Cl.I3 (H3LMe=
Tris[2-(((2-methylimidazoyl-4-yl)methylidene)amino)ethyl]amine
;
_journal_name_full 'Inorganic Chemistry'
_journal_page_first 6967
_journal_page_last 6974
_journal_paper_doi 10.1021/ic050008f
_journal_volume 44
_journal_year 2005
_chemical_formula_sum 'C21 H30 Cl Fe I3 N10'
_chemical_formula_weight 894.55
_chemical_name_systematic
;
 ?
;
_space_group_IT_number 14
_symmetry_cell_setting monoclinic
_symmetry_Int_Tables_number 14
_symmetry_space_group_name_Hall '-P 2ybc'
_symmetry_space_group_name_H-M 'P 1 21/c 1'
_atom_sites_solution_hydrogens geom
_atom_sites_solution_primary direct
_atom_sites_solution_secondary difmap
_audit_creation_method SHELXL-97
_cell_angle_alpha 90.00
_cell_angle_beta 90.026(11)
_cell_angle_gamma 90.00
_cell_formula_units_Z 4
_cell_length_a 13.8092(13)
_cell_length_b 12.9422(10)
_cell_length_c 16.9409(14)
_cell_measurement_temperature 90(2)
_cell_volume 3027.7(4)
_computing_cell_refinement 'CRYSALISRED 170, Oxford-Diffraction, 2002'
_computing_data_collection 'CRYSALIS 170, Oxford-Diffraction, 2002'
_computing_data_reduction 'CRYSALISRED 170, Oxford-Diffraction, 2002'
_computing_molecular_graphics 'ZORTEP (Zsolnai, 1996)'
_computing_structure_refinement 'SHELXL-97 (Sheldrick, 1997)'
_computing_structure_solution 'SHELXS-97 (Sheldrick, 1990)'
_diffrn_ambient_temperature 90(2)
_diffrn_measured_fraction_theta_full 0.745
_diffrn_measured_fraction_theta_max 0.745
_diffrn_measurement_device_type 'Oxford-Diffraction Xcalibur'
_diffrn_measurement_method '\w,\f scans'
_diffrn_radiation_monochromator graphite
_diffrn_radiation_source 'fine-focus sealed tube'
_diffrn_radiation_type MoK\a
_diffrn_radiation_wavelength 0.71073
_diffrn_reflns_av_R_equivalents 0.0388
_diffrn_reflns_av_sigmaI/netI 0.0379
_diffrn_reflns_limit_h_max 19
_diffrn_reflns_limit_h_min -16
_diffrn_reflns_limit_k_max 19
_diffrn_reflns_limit_k_min -17
_diffrn_reflns_limit_l_max 21
_diffrn_reflns_limit_l_min -24
_diffrn_reflns_number 16357
_diffrn_reflns_theta_full 32.37
_diffrn_reflns_theta_max 32.37
_diffrn_reflns_theta_min 3.23
_exptl_absorpt_coefficient_mu 3.675
_exptl_absorpt_correction_T_max 0.5757
_exptl_absorpt_correction_T_min 0.3453
_exptl_absorpt_correction_type gaussian
_exptl_absorpt_process_details
;
[Platon Program cf Spek, A.L. (1990) Acta Cryst A46, C34]
;
_exptl_crystal_colour Red
_exptl_crystal_density_diffrn 1.962
_exptl_crystal_density_method 'not measured'
_exptl_crystal_description Block
_exptl_crystal_F_000 1712
_exptl_crystal_size_max 0.30
_exptl_crystal_size_mid 0.25
_exptl_crystal_size_min 0.15
_refine_diff_density_max 1.030
_refine_diff_density_min -0.892
_refine_diff_density_rms 0.174
_refine_ls_extinction_method none
_refine_ls_goodness_of_fit_ref 1.425
_refine_ls_hydrogen_treatment mixed
_refine_ls_matrix_type full
_refine_ls_number_parameters 329
_refine_ls_number_reflns 8082
_refine_ls_number_restraints 0
_refine_ls_restrained_S_all 1.425
_refine_ls_R_factor_all 0.0367
_refine_ls_R_factor_gt 0.0362
_refine_ls_shift/su_max 0.002
_refine_ls_shift/su_mean 0.000
_refine_ls_structure_factor_coef Fsqd
_refine_ls_weighting_details 'calc w=1/[\s^2^(Fo^2^)+(0.0288P)^2^+0.0000P] where P=(Fo^2^+2Fc^2^)/3'
_refine_ls_weighting_scheme calc
_refine_ls_wR_factor_gt 0.0440
_refine_ls_wR_factor_ref 0.0481
_reflns_number_gt 6688
_reflns_number_total 8082
_reflns_threshold_expression >2sigma(I)
_cod_data_source_file ic050008fsi20050103_090224_1.cif
_cod_data_source_block i90
_cod_depositor_comments
;
The following automatic conversions were performed:
'_symmetry_cell_setting' value 'Monoclinic' changed to 'monoclinic'
according to '/home/saulius/struct/CIF-dictionaries/cif_core.dic'
dictionary named 'cif_core.dic' version 2.4.1 from
2010-06-29.

'_exptl_absorpt_correction_type' value 'Gaussian' changed to
'gaussian' according to
'/home/saulius/struct/CIF-dictionaries/cif_core.dic' dictionary named
'cif_core.dic' version 2.4.1 from 2010-06-29.

Automatic conversion script
Id: cif_fix_enum 1527 2010-12-29 10:47:43Z saulius 
;
_cod_original_sg_symbol_H-M 'P 21/c'
_cod_database_code 4309628

loop_
_symmetry_equiv_pos_as_xyz
'x, y, z'
'x, -y+1/2, z+1/2'
'-x, -y, -z'
'-x, y-1/2, -z-1/2'

loop_
_atom_site_label
_atom_site_type_symbol
_atom_site_fract_x
_atom_site_fract_y
_atom_site_fract_z
_atom_site_U_iso_or_equiv
_atom_site_adp_type
_atom_site_occupancy
_atom_site_symmetry_multiplicity
_atom_site_calc_flag
_atom_site_refinement_flags
_atom_site_disorder_assembly
_atom_site_disorder_group
I1 I 0.5000 0.5000 0.5000 0.02387(6) Uani 1 2 d S . .
I2 I 0.563428(17) 0.285512(16) 0.496886(17) 0.03047(6) Uani 1 1 d . . .
I3 I 0.0000 0.0000 1.0000 0.02722(7) Uani 1 2 d S . .
I4 I 0.01285(2) -0.203279(19) 1.074848(14) 0.03911(7) Uani 1 1 d . . .
Cl Cl -0.26226(6) 0.11162(6) 0.67489(5) 0.02376(19) Uani 1 1 d . . .
Fe Fe 0.26195(3) 0.13777(3) 0.71087(3) 0.01406(9) Uani 1 1 d . . .
N1 N 0.4071(2) 0.3385(2) 0.76726(17) 0.0277(7) Uani 1 1 d . . .
N2 N 0.4077(2) 0.1246(2) 0.71070(17) 0.0213(6) Uani 1 1 d . . .
N3 N 0.27856(19) 0.06381(19) 0.60356(16) 0.0179(6) Uani 1 1 d . . .
N4 N 0.28508(18) -0.02512(17) 0.4973(2) 0.0199(6) Uani 1 1 d . . .
H4N H 0.2683 -0.0593 0.4545 0.022 Uiso 1 1 calc R . .
N5 N 0.2540(2) 0.19348(19) 0.82237(15) 0.0178(6) Uani 1 1 d . . .
N6 N 0.2574(2) 0.0029(2) 0.77196(14) 0.0198(5) Uani 1 1 d . . .
N7 N 0.2502(2) -0.14458(19) 0.83469(14) 0.0185(6) Uani 1 1 d . . .
H7N H 0.2462 -0.2116 0.8429 0.020 Uiso 1 1 calc R . .
N8 N 0.2526(2) 0.27325(18) 0.65498(15) 0.0183(6) Uani 1 1 d . . .
N9 N 0.11865(19) 0.1487(2) 0.69872(16) 0.0179(6) Uani 1 1 d . . .
N10 N -0.04283(19) 0.15769(19) 0.68543(15) 0.0185(6) Uani 1 1 d . . .
H10N H -0.1041 0.1392 0.6877 0.020 Uiso 1 1 calc R . .
C1 C 0.4956(3) 0.2770(2) 0.7657(2) 0.0291(8) Uani 1 1 d . . .
H1A H 0.5373 0.2975 0.8105 0.032 Uiso 1 1 calc R . .
H1B H 0.5313 0.2920 0.7163 0.032 Uiso 1 1 calc R . .
C2 C 0.4760(3) 0.1613(3) 0.7705(2) 0.0264(8) Uani 1 1 d . . .
H2A H 0.5379 0.1236 0.7642 0.029 Uiso 1 1 calc R . .
H2B H 0.4500 0.1448 0.8234 0.029 Uiso 1 1 calc R . .
C3 C 0.4436(3) 0.0721(2) 0.65367(19) 0.0219(7) Uani 1 1 d . . .
H3 H 0.5106 0.0562 0.6500 0.024 Uiso 1 1 calc R . .
C4 C 0.3736(2) 0.0392(2) 0.59543(19) 0.0164(7) Uani 1 1 d . . .
C5 C 0.3752(3) -0.0149(3) 0.5248(2) 0.0242(8) Uani 1 1 d . . .
H5 H 0.4318 -0.0407 0.4998 0.027 Uiso 1 1 calc R . .
C6 C 0.2239(2) 0.0255(2) 0.5459(2) 0.0183(7) Uani 1 1 d . . .
C7 C 0.1169(2) 0.0316(3) 0.5278(2) 0.0268(9) Uani 1 1 d . . .
H7A H 0.1029 -0.0076 0.4797 0.029 Uiso 1 1 calc R . .
H7B H 0.0983 0.1040 0.5201 0.029 Uiso 1 1 calc R . .
H7C H 0.0800 0.0025 0.5719 0.029 Uiso 1 1 calc R . .
C8 C 0.3625(3) 0.3476(3) 0.8445(2) 0.0275(8) Uani 1 1 d . . .
H8A H 0.3599 0.4212 0.8601 0.030 Uiso 1 1 calc R . .
H8B H 0.4023 0.3102 0.8839 0.030 Uiso 1 1 calc R . .
C9 C 0.2599(3) 0.3027(3) 0.8438(2) 0.0276(8) Uani 1 1 d . . .
H9A H 0.2311 0.3119 0.8968 0.030 Uiso 1 1 calc R . .
H9B H 0.2202 0.3430 0.8060 0.030 Uiso 1 1 calc R . .
C10 C 0.2528(2) 0.1267(2) 0.87826(18) 0.0167(6) Uani 1 1 d . . .
H10 H 0.2513 0.1459 0.9324 0.018 Uiso 1 1 calc R . .
C11 C 0.2538(2) 0.0206(2) 0.85322(17) 0.0138(6) Uani 1 1 d . . .
C12 C 0.2519(2) -0.0727(2) 0.89195(19) 0.0199(7) Uani 1 1 d . . .
H12 H 0.2518 -0.0840 0.9474 0.022 Uiso 1 1 calc R . .
C13 C 0.2555(2) -0.1001(2) 0.76322(17) 0.0130(6) Uani 1 1 d . . .
C14 C 0.2492(2) -0.1624(2) 0.68779(17) 0.0176(7) Uani 1 1 d . . .
H14A H 0.2487 -0.2363 0.7006 0.019 Uiso 1 1 calc R . .
H14B H 0.3053 -0.1469 0.6544 0.019 Uiso 1 1 calc R . .
H14C H 0.1896 -0.1444 0.6595 0.019 Uiso 1 1 calc R . .
C15 C 0.3803(3) 0.4007(3) 0.69900(19) 0.0228(8) Uani 1 1 d . . .
H15A H 0.4385 0.4368 0.6790 0.025 Uiso 1 1 calc R . .
H15B H 0.3329 0.4538 0.7155 0.025 Uiso 1 1 calc R . .
C16 C 0.3365(3) 0.3360(3) 0.6325(2) 0.0255(8) Uani 1 1 d . . .
H16A H 0.3168 0.3831 0.5893 0.028 Uiso 1 1 calc R . .
H16B H 0.3873 0.2896 0.6115 0.028 Uiso 1 1 calc R . .
C17 C 0.1674(2) 0.3047(3) 0.6388(2) 0.0242(8) Uani 1 1 d . . .
H17 H 0.1562 0.3690 0.6133 0.027 Uiso 1 1 calc R . .
C18 C 0.0896(3) 0.2382(3) 0.6611(2) 0.0238(8) Uani 1 1 d . . .
C19 C -0.0087(3) 0.2449(2) 0.65218(18) 0.0216(7) Uani 1 1 d . . .
H19 H -0.0447 0.2989 0.6280 0.024 Uiso 1 1 calc R . .
C20 C 0.0340(2) 0.1024(2) 0.71520(19) 0.0181(7) Uani 1 1 d . . .
C21 C 0.0210(2) -0.0020(3) 0.75419(19) 0.0233(8) Uani 1 1 d . . .
H21A H 0.0844 -0.0293 0.7697 0.026 Uiso 1 1 calc R . .
H21B H -0.0098 -0.0497 0.7170 0.026 Uiso 1 1 calc R . .
H21C H -0.0199 0.0055 0.8011 0.026 Uiso 1 1 calc R . .

loop_
_atom_site_aniso_label
_atom_site_aniso_U_11
_atom_site_aniso_U_22
_atom_site_aniso_U_33
_atom_site_aniso_U_23
_atom_site_aniso_U_13
_atom_site_aniso_U_12
I1 0.02577(15) 0.02262(13) 0.02322(15) 0.00475(15) -0.00096(19) -0.00629(13)
I2 0.03492(12) 0.02175(9) 0.03473(13) -0.00072(12) -0.00455(15) -0.00355(9)
I3 0.03179(17) 0.02982(14) 0.02005(15) -0.00730(15) 0.00164(19) 0.00289(14)
I4 0.05779(19) 0.03091(12) 0.02863(13) -0.00257(11) 0.00284(15) 0.00626(13)
Cl 0.0280(5) 0.0134(3) 0.0300(4) -0.0032(3) 0.0109(4) -0.0070(3)
Fe 0.0136(2) 0.01235(18) 0.0162(2) 0.00191(17) 0.0064(2) 0.00346(18)
N1 0.0361(19) 0.0254(15) 0.0215(16) 0.0006(12) 0.0010(15) 0.0136(13)
N2 0.0222(16) 0.0204(14) 0.0213(15) -0.0003(12) 0.0000(14) -0.0006(11)
N3 0.0173(15) 0.0116(11) 0.0248(15) -0.0008(11) 0.0034(13) 0.0034(10)
N4 0.0190(13) 0.0212(13) 0.0195(13) -0.0019(13) 0.0000(16) -0.0011(9)
N5 0.0181(14) 0.0175(12) 0.0176(13) 0.0034(10) 0.0024(13) 0.0026(12)
N6 0.0196(14) 0.0201(11) 0.0199(12) -0.0002(12) 0.0001(14) 0.0017(12)
N7 0.0194(14) 0.0168(12) 0.0192(13) -0.0075(10) 0.0011(14) 0.0034(12)
N8 0.0199(15) 0.0171(13) 0.0180(13) -0.0002(10) 0.0005(14) -0.0003(11)
N9 0.0174(14) 0.0190(13) 0.0174(14) -0.0011(11) -0.0011(13) 0.0004(11)
N10 0.0180(15) 0.0186(13) 0.0190(14) 0.0005(11) 0.0007(13) 0.0011(10)
C1 0.0300(19) 0.0274(18) 0.030(2) 0.0000(14) 0.002(2) -0.0008(17)
C2 0.025(2) 0.0268(18) 0.027(2) -0.0017(14) 0.0005(18) 0.0012(14)
C3 0.0219(18) 0.0214(15) 0.0224(18) 0.0018(13) 0.0016(16) 0.0009(14)
C4 0.0178(17) 0.0156(13) 0.0159(17) -0.0014(12) -0.0001(15) 0.0020(12)
C5 0.0239(18) 0.0240(18) 0.0248(19) -0.0029(14) 0.0016(16) 0.0000(14)
C6 0.0191(17) 0.0164(14) 0.0193(16) -0.0011(12) 0.0012(15) -0.0007(12)
C7 0.0280(19) 0.0251(17) 0.027(2) -0.0019(14) 0.0010(18) -0.0026(14)
C8 0.028(2) 0.0250(18) 0.029(2) -0.0002(15) -0.0022(18) 0.0002(15)
C9 0.028(2) 0.0259(17) 0.0288(19) -0.0014(14) 0.0011(19) -0.0016(16)
C10 0.0160(16) 0.0172(14) 0.0170(15) 0.0004(12) 0.0005(16) 0.0007(13)
C11 0.0111(15) 0.0144(13) 0.0161(14) -0.0014(10) 0.0005(15) -0.0003(12)
C12 0.0209(17) 0.0180(14) 0.0209(16) -0.0002(12) 0.0004(17) -0.0009(14)
C13 0.0113(15) 0.0135(12) 0.0142(14) 0.0001(11) -0.0012(15) 0.0005(12)
C14 0.0158(16) 0.0182(14) 0.0189(16) 0.0001(12) 0.0004(16) 0.0015(13)
C15 0.0236(19) 0.0207(16) 0.0241(19) 0.0009(14) 0.0022(17) 0.0005(14)
C16 0.026(2) 0.0261(17) 0.0244(19) -0.0014(15) 0.0012(18) -0.0004(15)
C17 0.0233(19) 0.0250(18) 0.0244(19) -0.0008(15) -0.0016(17) -0.0003(15)
C18 0.025(2) 0.0223(17) 0.0239(19) 0.0001(14) 0.0023(17) -0.0010(13)
C19 0.0210(18) 0.0239(15) 0.0199(16) -0.0001(12) -0.0001(17) 0.0015(14)
C20 0.0181(16) 0.0180(15) 0.0180(16) 0.0002(13) 0.0006(16) 0.0007(12)
C21 0.022(2) 0.0193(13) 0.0284(16) 0.0092(15) 0.0016(15) -0.0088(15)

loop_
_atom_type_symbol
_atom_type_description
_atom_type_scat_dispersion_real
_atom_type_scat_dispersion_imag
_atom_type_scat_source
C C 0.0033 0.0016 'International Tables Vol C Tables 4.2.6.8 and 6.1.1.4'
H H 0.0000 0.0000 'International Tables Vol C Tables 4.2.6.8 and 6.1.1.4'
N N 0.0061 0.0033 'International Tables Vol C Tables 4.2.6.8 and 6.1.1.4'
Cl Cl 0.1484 0.1585 'International Tables Vol C Tables 4.2.6.8 and 6.1.1.4'
Fe Fe 0.3463 0.8444 'International Tables Vol C Tables 4.2.6.8 and 6.1.1.4'
I I -0.4742 1.8119 'International Tables Vol C Tables 4.2.6.8 and 6.1.1.4'

loop_
_geom_angle_atom_site_label_1
_geom_angle_atom_site_label_2
_geom_angle_atom_site_label_3
_geom_angle
_geom_angle_site_symmetry_1
_geom_angle_site_symmetry_3
_geom_angle_publ_flag
I2 I1 I2 180.000(11) 3_666 . ?
I4 I3 I4 180.0 3_557 . ?
N9 Fe N8 79.92(11) . . ?
N9 Fe N2 173.94(11) . . ?
N8 Fe N2 97.92(12) . . ?
N9 Fe N5 90.98(11) . . ?
N8 Fe N5 97.25(9) . . ?
N2 Fe N5 94.92(12) . . ?
N9 Fe N6 94.72(12) . . ?
N8 Fe N6 174.04(11) . . ?
N2 Fe N6 87.67(11) . . ?
N5 Fe N6 80.14(10) . . ?
N9 Fe N3 93.00(11) . . ?
N8 Fe N3 89.81(10) . . ?
N2 Fe N3 81.30(11) . . ?
N5 Fe N3 172.41(11) . . ?
N6 Fe N3 93.08(10) . . ?
C8 N1 C15 124.3(3) . . ?
C8 N1 C1 114.6(3) . . ?
C15 N1 C1 119.9(3) . . ?
C3 N2 C2 116.3(3) . . ?
C3 N2 Fe 115.6(2) . . ?
C2 N2 Fe 127.9(2) . . ?
C6 N3 C4 112.7(3) . . ?
C6 N3 Fe 139.1(2) . . ?
C4 N3 Fe 107.8(2) . . ?
C5 N4 C6 108.8(3) . . ?
C5 N4 H4N 125.6 . . ?
C6 N4 H4N 125.6 . . ?
C10 N5 C9 118.0(3) . . ?
C10 N5 Fe 116.7(2) . . ?
C9 N5 Fe 124.9(2) . . ?
C13 N6 C11 105.7(2) . . ?
C13 N6 Fe 143.0(2) . . ?
C11 N6 Fe 111.29(19) . . ?
C13 N7 C12 110.7(2) . . ?
C13 N7 H7N 124.7 . . ?
C12 N7 H7N 124.7 . . ?
C17 N8 C16 119.8(3) . . ?
C17 N8 Fe 116.2(2) . . ?
C16 N8 Fe 124.0(2) . . ?
C20 N9 C18 102.6(3) . . ?
C20 N9 Fe 144.1(2) . . ?
C18 N9 Fe 113.2(2) . . ?
C19 N10 C20 108.6(3) . . ?
C19 N10 H10N 125.7 . . ?
C20 N10 H10N 125.7 . . ?
N1 C1 C2 112.7(3) . . ?
N1 C1 H1A 109.1 . . ?
C2 C1 H1A 109.1 . . ?
N1 C1 H1B 109.1 . . ?
C2 C1 H1B 109.1 . . ?
H1A C1 H1B 107.8 . . ?
N2 C2 C1 113.4(3) . . ?
N2 C2 H2A 108.9 . . ?
C1 C2 H2A 108.9 . . ?
N2 C2 H2B 108.9 . . ?
C1 C2 H2B 108.9 . . ?
H2A C2 H2B 107.7 . . ?
N2 C3 C4 114.3(3) . . ?
N2 C3 H3 122.9 . . ?
C4 C3 H3 122.9 . . ?
N3 C4 C5 102.8(3) . . ?
N3 C4 C3 120.5(3) . . ?
C5 C4 C3 136.6(3) . . ?
N4 C5 C4 109.6(3) . . ?
N4 C5 H5 125.2 . . ?
C4 C5 H5 125.2 . . ?
N3 C6 N4 105.9(3) . . ?
N3 C6 C7 133.1(3) . . ?
N4 C6 C7 121.0(3) . . ?
C6 C7 H7A 109.5 . . ?
C6 C7 H7B 109.5 . . ?
H7A C7 H7B 109.5 . . ?
C6 C7 H7C 109.5 . . ?
H7A C7 H7C 109.5 . . ?
H7B C7 H7C 109.5 . . ?
N1 C8 C9 110.8(3) . . ?
N1 C8 H8A 109.5 . . ?
C9 C8 H8A 109.5 . . ?
N1 C8 H8B 109.5 . . ?
C9 C8 H8B 109.5 . . ?
H8A C8 H8B 108.1 . . ?
N5 C9 C8 114.8(3) . . ?
N5 C9 H9A 108.6 . . ?
C8 C9 H9A 108.6 . . ?
N5 C9 H9B 108.6 . . ?
C8 C9 H9B 108.6 . . ?
H9A C9 H9B 107.5 . . ?
N5 C10 C11 115.2(3) . . ?
N5 C10 H10 122.4 . . ?
C11 C10 H10 122.4 . . ?
C12 C11 N6 109.1(2) . . ?
C12 C11 C10 134.3(3) . . ?
N6 C11 C10 116.6(3) . . ?
N7 C12 C11 105.3(3) . . ?
N7 C12 H12 127.4 . . ?
C11 C12 H12 127.4 . . ?
N6 C13 N7 109.1(2) . . ?
N6 C13 C14 128.6(3) . . ?
N7 C13 C14 122.0(2) . . ?
C13 C14 H14A 109.5 . . ?
C13 C14 H14B 109.5 . . ?
H14A C14 H14B 109.5 . . ?
C13 C14 H14C 109.5 . . ?
H14A C14 H14C 109.5 . . ?
H14B C14 H14C 109.5 . . ?
N1 C15 C16 112.5(3) . . ?
N1 C15 H15A 109.1 . . ?
C16 C15 H15A 109.1 . . ?
N1 C15 H15B 109.1 . . ?
C16 C15 H15B 109.1 . . ?
H15A C15 H15B 107.8 . . ?
N8 C16 C15 115.1(3) . . ?
N8 C16 H16A 108.5 . . ?
C15 C16 H16A 108.5 . . ?
N8 C16 H16B 108.5 . . ?
C15 C16 H16B 108.5 . . ?
H16A C16 H16B 107.5 . . ?
N8 C17 C18 116.4(3) . . ?
N8 C17 H17 121.8 . . ?
C18 C17 H17 121.8 . . ?
C19 C18 N9 113.0(3) . . ?
C19 C18 C17 132.8(3) . . ?
N9 C18 C17 114.2(3) . . ?
N10 C19 C18 104.4(3) . . ?
N10 C19 H19 127.8 . . ?
C18 C19 H19 127.8 . . ?
N9 C20 N10 111.3(3) . . ?
N9 C20 C21 126.3(3) . . ?
N10 C20 C21 122.2(3) . . ?
C20 C21 H21A 109.5 . . ?
C20 C21 H21B 109.5 . . ?
H21A C21 H21B 109.5 . . ?
C20 C21 H21C 109.5 . . ?
H21A C21 H21C 109.5 . . ?
H21B C21 H21C 109.5 . . ?

loop_
_geom_bond_atom_site_label_1
_geom_bond_atom_site_label_2
_geom_bond_distance
_geom_bond_site_symmetry_2
_geom_bond_publ_flag
I1 I2 2.9113(3) 3_666 ?
I1 I2 2.9113(3) . ?
I3 I4 2.9259(3) 3_557 ?
I3 I4 2.9259(3) . ?
Fe N9 1.994(3) . ?
Fe N8 1.997(2) . ?
Fe N2 2.019(3) . ?
Fe N5 2.025(3) . ?
Fe N6 2.030(3) . ?
Fe N3 2.067(3) . ?
N1 C8 1.451(4) . ?
N1 C15 1.457(4) . ?
N1 C1 1.460(4) . ?
N2 C3 1.281(4) . ?
N2 C2 1.463(4) . ?
N3 C6 1.330(4) . ?
N3 C4 1.357(4) . ?
N4 C5 1.335(4) . ?
N4 C6 1.349(4) . ?
N4 H4N 0.8800 . ?
N5 C10 1.282(4) . ?
N5 C9 1.462(4) . ?
N6 C13 1.342(4) . ?
N6 C11 1.396(4) . ?
N7 C13 1.343(4) . ?
N7 C12 1.344(4) . ?
N7 H7N 0.8800 . ?
N8 C17 1.275(4) . ?
N8 C16 1.465(4) . ?
N9 C20 1.343(4) . ?
N9 C18 1.382(4) . ?
N10 C19 1.347(4) . ?
N10 C20 1.376(4) . ?
N10 H10N 0.8800 . ?
C1 C2 1.524(4) . ?
C1 H1A 0.9900 . ?
C1 H1B 0.9900 . ?
C2 H2A 0.9900 . ?
C2 H2B 0.9900 . ?
C3 C4 1.446(5) . ?
C3 H3 0.9500 . ?
C4 C5 1.386(4) . ?
C5 H5 0.9500 . ?
C6 C7 1.512(5) . ?
C7 H7A 0.9800 . ?
C7 H7B 0.9800 . ?
C7 H7C 0.9800 . ?
C8 C9 1.532(5) . ?
C8 H8A 0.9900 . ?
C8 H8B 0.9900 . ?
C9 H9A 0.9900 . ?
C9 H9B 0.9900 . ?
C10 C11 1.437(4) . ?
C10 H10 0.9500 . ?
C11 C12 1.375(4) . ?
C12 H12 0.9500 . ?
C13 C14 1.514(4) . ?
C14 H14A 0.9800 . ?
C14 H14B 0.9800 . ?
C14 H14C 0.9800 . ?
C15 C16 1.528(5) . ?
C15 H15A 0.9900 . ?
C15 H15B 0.9900 . ?
C16 H16A 0.9900 . ?
C16 H16B 0.9900 . ?
C17 C18 1.426(5) . ?
C17 H17 0.9500 . ?
C18 C19 1.369(5) . ?
C19 H19 0.9500 . ?
C20 C21 1.514(4) . ?
C21 H21A 0.9800 . ?
C21 H21B 0.9800 . ?
C21 H21C 0.9800 . ?

loop_
_geom_hbond_atom_site_label_D
_geom_hbond_atom_site_label_H
_geom_hbond_atom_site_label_A
_geom_hbond_distance_DH
_geom_hbond_distance_HA
_geom_hbond_distance_DA
_geom_hbond_angle_DHA
_geom_hbond_site_symmetry_A
N4 H4N Cl 0.88 2.30 3.140(3) 160.8 3_556
N7 H7N Cl 0.88 2.32 3.164(3) 161.0 4_557
N10 H10N Cl 0.88 2.22 3.093(3) 169.6 .
